data_1517744
loop_
_publ_author_name
'Kang, Zixi'
'Xue, Ming'
'Fan, Lili'
'Huang, Lin'
'Guo, Lijia'
'Wei, Guoying'
'Chen, Banglin'
'Qiu, Shilun'

_publ_section_title
;
 Highly selective sieving of small gas molecules by using an
 ultra-microporous metal--organic framework membrane
;
_journal_issue 12
_journal_name_full 'Energy Environ. Sci.'
_journal_page_first 4053
_journal_paper_doi 10.1039/C4EE02275K
_journal_volume 7
_journal_year 2014
_chemical_formula_moiety 'C6 H5 N2 Ni O4'
_chemical_formula_sum 'C6 H5 N2 Ni O4'
_chemical_formula_weight 227.83
_chemical_melting_point ?
_chemical_name_systematic
;
?
;
_space_group_IT_number 18
_symmetry_cell_setting orthorhombic
_symmetry_space_group_name_Hall 'P 2ac 2ac'
_symmetry_space_group_name_H-M 'P 21 2 21'
_atom_sites_solution_hydrogens geom
_atom_sites_solution_primary direct
_atom_sites_solution_secondary difmap
_audit_creation_method SHELXL-97
_cell_angle_alpha 90.00
_cell_angle_beta 90.00
_cell_angle_gamma 90.00
_cell_formula_units_Z 4
_cell_length_a 6.5827(6)
_cell_length_b 7.8919(7)
_cell_length_c 15.4217(14)
_cell_measurement_temperature 293(2)
_cell_volume 801.16(13)
_computing_cell_refinement 'Bruker SMART'
_computing_data_collection 'Bruker SMART'
_computing_data_reduction 'Bruker SAINT'
_computing_molecular_graphics SHELXP-97
_computing_publication_material SHELXTL
_computing_structure_refinement 'SHELXL-97 (Sheldrick, 1997)'
_computing_structure_solution 'SHELXS-97 (Sheldrick, 1990)'
_diffrn_ambient_temperature 293(2)
_diffrn_detector_area_resol_mean 9.00cm
_diffrn_measured_fraction_theta_full 1.000
_diffrn_measured_fraction_theta_max 1.000
_diffrn_measurement_device_type 'CCD area detector'
_diffrn_measurement_method 'phi and omega scans'
_diffrn_radiation_monochromator graphite
_diffrn_radiation_source 'fine-focus sealed tube'
_diffrn_radiation_type MoK\a
_diffrn_radiation_wavelength 0.71073
_diffrn_reflns_av_R_equivalents 0.0314
_diffrn_reflns_av_sigmaI/netI 0.0257
_diffrn_reflns_limit_h_max 6
_diffrn_reflns_limit_h_min -7
_diffrn_reflns_limit_k_max 8
_diffrn_reflns_limit_k_min -9
_diffrn_reflns_limit_l_max 18
_diffrn_reflns_limit_l_min -18
_diffrn_reflns_number 4259
_diffrn_reflns_theta_full 24.99
_diffrn_reflns_theta_max 24.99
_diffrn_reflns_theta_min 2.58
_diffrn_standards_decay_% none
_diffrn_standards_interval_count none
_diffrn_standards_interval_time none
_diffrn_standards_number none
_exptl_absorpt_coefficient_mu 2.402
_exptl_absorpt_correction_type none
_exptl_crystal_colour 'Black green'
_exptl_crystal_density_diffrn 1.889
_exptl_crystal_density_meas ?
_exptl_crystal_density_method 'not measured'
_exptl_crystal_description block
_exptl_crystal_F_000 460
_exptl_crystal_size_max 0.15
_exptl_crystal_size_mid 0.06
_exptl_crystal_size_min 0.06
_refine_diff_density_max 0.555
_refine_diff_density_min -0.391
_refine_diff_density_rms 0.091
_refine_ls_abs_structure_details 'Flack H D (1983), Acta Cryst. A39, 876-881'
_refine_ls_abs_structure_Flack 0.00
_refine_ls_extinction_method none
_refine_ls_goodness_of_fit_ref 1.003
_refine_ls_hydrogen_treatment mixed
_refine_ls_matrix_type full
_refine_ls_number_parameters 118
_refine_ls_number_reflns 1414
_refine_ls_number_restraints 0
_refine_ls_restrained_S_all 1.003
_refine_ls_R_factor_all 0.0439
_refine_ls_R_factor_gt 0.0416
_refine_ls_shift/su_max 0.000
_refine_ls_shift/su_mean 0.000
_refine_ls_structure_factor_coef Fsqd
_refine_ls_weighting_details 'calc w=1/[\s^2^(Fo^2^)+(0.0213P)^2^+3.8250P] where P=(Fo^2^+2Fc^2^)/3'
_refine_ls_weighting_scheme calc
_refine_ls_wR_factor_gt 0.0947
_refine_ls_wR_factor_ref 0.0964
_reflns_number_gt 1357
_reflns_number_total 1414
_reflns_threshold_expression >2sigma(I)
_cod_data_source_file c4ee02275k2.cif
_cod_data_source_block Ni2(asp)2pz
_cod_depositor_comments
;
The following automatic conversions were performed:

'_chemical_melting_point' value 'not measured' was changed to '?' -
the value is undefined or not given.

'_symmetry_cell_setting' value
'Orthorhombic' changed to 'orthorhombic' according to
/usr/data/users/saulius/crontab/automatic-downloads/rss-feeds/RSC/lib/dictionaries/cif_core.dic
dictionary named 'cif_core.dic' version 2.4.2 from 2011-04-26.

Automatic conversion script
Id: cif_fix_values 2281 2013-09-26 08:29:07Z andrius 

 Adding full bibliography for 1517744.cif.

The following automatic conversions were performed:

'_exptl_crystal_density_meas' value 'none' was changed to '?' - the
value is perceived as not measured.

Automatic conversion script
Id: cif_fix_values 3008 2015-01-20 13:52:24Z robertas 
;
_cod_original_sg_symbol_H-M P2(1)22(1)
_cod_database_code 1517744

loop_
_symmetry_equiv_pos_as_xyz
'x, y, z'
'-x, y, -z'
'x+1/2, -y, -z+1/2'
'-x+1/2, -y, z+1/2'

loop_
_atom_site_label
_atom_site_type_symbol
_atom_site_fract_x
_atom_site_fract_y
_atom_site_fract_z
_atom_site_U_iso_or_equiv
_atom_site_adp_type
_atom_site_occupancy
_atom_site_symmetry_multiplicity
_atom_site_calc_flag
_atom_site_refinement_flags
Ni1 Ni 0.22465(8) 0.74966(13) 0.30588(3) 0.0284(2) Uani 1 1 d .
O1 O 0.4150(10) 0.5650(6) 0.2570(4) 0.0417(15) Uani 1 1 d .
O2 O 0.5338(11) 0.4286(6) 0.1411(3) 0.0367(15) Uani 1 1 d .
O3 O 0.4229(11) 0.9329(7) 0.2581(4) 0.0537(19) Uani 1 1 d .
O4 O 0.5430(11) 1.0636(7) 0.1415(4) 0.0476(18) Uani 1 1 d .
N1 N 0.1057(6) 0.7515(13) 0.1823(3) 0.0565(15) Uani 1 1 d .
N2 N 0.3888(6) 0.7569(11) 0.4233(2) 0.0308(10) Uani 1 1 d .
C1 C 0.4396(15) 0.5454(11) 0.1776(5) 0.049(3) Uani 1 1 d .
C2 C 0.2829(11) 0.6621(8) 0.1304(4) 0.0394(15) Uani 1 1 d .
H2A H 0.2283 0.6045 0.0792 0.047 Uiso 1 1 calc R
C3 C 0.4058(12) 0.8158(8) 0.1034(4) 0.0449(16) Uani 1 1 d .
H3A H 0.3367 0.8708 0.0555 0.054 Uiso 1 1 calc R
H3B H 0.5368 0.7775 0.0823 0.054 Uiso 1 1 calc R
C4 C 0.4423(18) 0.9521(8) 0.1778(5) 0.046(3) Uani 1 1 d .
C5 C 0.5900(8) 0.7383(15) 0.4234(3) 0.0382(14) Uani 1 1 d .
H5 H 0.6572 0.7166 0.3716 0.046 Uiso 1 1 calc R
C6 C 0.2996(8) 0.7507(11) 0.5006(3) 0.0471(16) Uani 1 1 d .
H6 H 0.1586 0.7547 0.5037 0.056 Uiso 1 1 calc R

loop_
_atom_site_aniso_label
_atom_site_aniso_U_11
_atom_site_aniso_U_22
_atom_site_aniso_U_33
_atom_site_aniso_U_23
_atom_site_aniso_U_13
_atom_site_aniso_U_12
Ni1 0.0307(3) 0.0337(3) 0.0208(3) 0.0058(4) -0.0009(2) 0.0035(6)
O1 0.041(4) 0.043(3) 0.041(3) -0.021(3) 0.001(4) 0.010(3)
O2 0.048(4) 0.038(3) 0.024(2) 0.003(2) -0.009(3) -0.006(3)
O3 0.058(5) 0.065(4) 0.038(3) 0.007(3) -0.013(5) -0.031(4)
O4 0.063(5) 0.043(3) 0.036(3) 0.012(3) 0.013(4) -0.020(3)
N1 0.031(2) 0.118(5) 0.021(2) 0.009(5) 0.0002(17) -0.014(6)
N2 0.031(2) 0.039(2) 0.0225(18) 0.008(3) -0.0011(16) -0.019(4)
C1 0.045(6) 0.062(5) 0.038(4) -0.010(4) -0.026(5) 0.019(5)
C2 0.042(4) 0.047(4) 0.028(3) 0.002(3) 0.000(3) -0.007(3)
C3 0.062(4) 0.040(3) 0.033(3) -0.001(3) -0.007(3) -0.006(3)
C4 0.086(8) 0.008(3) 0.043(4) 0.008(3) -0.009(6) -0.002(4)
C5 0.032(3) 0.060(4) 0.023(2) -0.003(4) 0.003(2) 0.005(5)
C6 0.030(3) 0.087(5) 0.025(2) -0.002(6) 0.003(2) -0.029(6)

loop_
_atom_type_symbol
_atom_type_description
_atom_type_scat_dispersion_real
_atom_type_scat_dispersion_imag
_atom_type_scat_source
C C 0.0033 0.0016 'International Tables Vol C Tables 4.2.6.8 and 6.1.1.4'
H H 0.0000 0.0000 'International Tables Vol C Tables 4.2.6.8 and 6.1.1.4'
N N 0.0061 0.0033 'International Tables Vol C Tables 4.2.6.8 and 6.1.1.4'
O O 0.0106 0.0060 'International Tables Vol C Tables 4.2.6.8 and 6.1.1.4'
Ni Ni 0.3393 1.1124 'International Tables Vol C Tables 4.2.6.8 and 6.1.1.4'

loop_
_geom_angle_atom_site_label_1
_geom_angle_atom_site_label_2
_geom_angle_atom_site_label_3
_geom_angle
_geom_angle_site_symmetry_1
_geom_angle_site_symmetry_3
O2 Ni1 N1 98.1(3) 3_465 .
O2 Ni1 O4 88.74(16) 3_465 3_475
N1 Ni1 O4 98.0(3) . 3_475
O2 Ni1 O1 91.9(2) 3_465 .
N1 Ni1 O1 84.1(3) . .
O4 Ni1 O1 177.7(3) 3_475 .
O2 Ni1 O3 177.3(2) 3_465 .
N1 Ni1 O3 84.6(3) . .
O4 Ni1 O3 90.4(3) 3_475 .
O1 Ni1 O3 88.90(17) . .
O2 Ni1 N2 89.4(2) 3_465 .
N1 Ni1 N2 171.29(16) . .
O4 Ni1 N2 86.5(3) 3_475 .
O1 Ni1 N2 91.2(3) . .
O3 Ni1 N2 87.9(2) . .
C1 O1 Ni1 121.7(6) . .
C1 O2 Ni1 129.1(5) . 3_565
C4 O3 Ni1 119.8(6) . .
C4 O4 Ni1 129.8(5) . 3_575
C2 N1 Ni1 100.6(4) . .
C6 N2 C5 115.7(4) . .
C6 N2 Ni1 122.8(3) . .
C5 N2 Ni1 120.5(3) . .
O1 C1 O2 127.0(8) . .
O1 C1 C2 107.4(8) . .
O2 C1 C2 123.6(7) . .
C3 C2 C1 104.3(6) . .
C3 C2 N1 100.1(6) . .
C1 C2 N1 121.0(6) . .
C2 C3 C4 115.0(6) . .
O4 C4 O3 126.1(8) . .
O4 C4 C3 103.6(7) . .
O3 C4 C3 128.0(6) . .
N2 C5 C6 121.1(5) . 2_656
N2 C6 C5 122.0(5) . 2_656

loop_
_geom_bond_atom_site_label_1
_geom_bond_atom_site_label_2
_geom_bond_distance
_geom_bond_site_symmetry_2
Ni1 O2 2.056(6) 3_465
Ni1 N1 2.060(4) .
Ni1 O4 2.064(6) 3_475
Ni1 O1 2.065(5) .
Ni1 O3 2.082(6) .
Ni1 N2 2.109(4) .
O1 C1 1.244(10) .
O2 C1 1.246(9) .
O2 Ni1 2.056(6) 3_565
O3 C4 1.254(10) .
O4 C4 1.237(9) .
O4 Ni1 2.064(6) 3_575
N1 C2 1.581(9) .
N2 C6 1.331(6) .
N2 C5 1.332(7) .
C1 C2 1.562(10) .
C2 C3 1.516(8) .
C3 C4 1.592(9) .
C5 C6 1.382(7) 2_656
C6 C5 1.382(7) 2_656
